data_4308399
loop_
_publ_author_name
'Bacchi, Alessia'
'Bosetti, Elsa'
'Carcelli, Mauro'
'Pelagatti, Paolo'
'Rogolino, Dominga'
'Pelizzi, Giancarlo'

_publ_section_title
;
 "Venetian Blinds" Mechanism of Solvation/Desolvation in Palladium(II)
 Wheel-and-Axle Organic--Inorganic Diols
;
_journal_coden_ASTM INOCAJ
_journal_issue 2
_journal_name_full 'Inorganic Chemistry'
_journal_page_first 431
_journal_page_last 442
_journal_paper_doi 10.1021/ic048896m
_journal_volume 44
_journal_year 2005
_chemical_formula_sum 'C43 H45 Cl N2 O4 Pd'
_chemical_formula_weight 795.66
_space_group_IT_number 2
_symmetry_cell_setting triclinic
_symmetry_space_group_name_Hall '-P 1'
_symmetry_space_group_name_H-M 'P -1'
_atom_sites_solution_hydrogens geom
_atom_sites_solution_primary direct
_atom_sites_solution_secondary difmap
_audit_creation_method SHELXL-97
_cell_angle_alpha 101.9480(10)
_cell_angle_beta 95.9570(10)
_cell_angle_gamma 96.1900(10)
_cell_formula_units_Z 1
_cell_length_a 7.4639(8)
_cell_length_b 11.4710(8)
_cell_length_c 11.7479(8)
_cell_measurement_temperature 293(2)
_cell_volume 970.05(14)
_computing_cell_refinement
;
SAINT: SAX, Area Detector Integration, Siemens Analytical instruments
INC., Madison, Wisconsin, USA. 
;
_computing_data_collection
;
SAINT: SAX, Area Detector Integration, Siemens Analytical instruments
 INC., Madison, Wisconsin, USA. 
;
_computing_data_reduction
;
SAINT: SAX, Area Detector Integration, Siemens Analytical instruments
 INC., Madison, Wisconsin, USA. 
SADABS: Siemens Area Detector Absorption Correction Software, 
Sheldrick G., 1996, University of Goettingen, Germany.
;
_computing_molecular_graphics 'Ortep-3 for Windows (Farrugia, 1997)'
_computing_publication_material 'PARST -  M. Nardelli, J. Appl. Crystallogr. 1995, 28, 659'
_computing_structure_refinement 'SHELXL-97 (Sheldrick, 1997)'
_computing_structure_solution 'SIR97 (Altomare et al., 1997)'
_diffrn_ambient_temperature 293(2)
_diffrn_detector_area_resol_mean 8.2
_diffrn_measured_fraction_theta_full 0.997
_diffrn_measured_fraction_theta_max 0.997
_diffrn_measurement_device_type 'Bruker AXS CCD diffractometer'
_diffrn_measurement_method '\w scan'
_diffrn_radiation_monochromator graphite
_diffrn_radiation_source 'fine-focus sealed tube'
_diffrn_radiation_type MoK\a
_diffrn_radiation_wavelength 0.71073
_diffrn_reflns_av_R_equivalents 0.0258
_diffrn_reflns_av_sigmaI/netI 0.0221
_diffrn_reflns_limit_h_max 8
_diffrn_reflns_limit_h_min -8
_diffrn_reflns_limit_k_max 12
_diffrn_reflns_limit_k_min -12
_diffrn_reflns_limit_l_max 13
_diffrn_reflns_limit_l_min -13
_diffrn_reflns_number 7851
_diffrn_reflns_theta_full 23.29
_diffrn_reflns_theta_max 23.29
_diffrn_reflns_theta_min 1.79
_exptl_absorpt_coefficient_mu 0.591
_exptl_absorpt_correction_T_max 1.00
_exptl_absorpt_correction_T_min 0.821693
_exptl_absorpt_correction_type 'symmetry related measurements'
_exptl_absorpt_process_details 'as implemented in SAINT+/SADABS package'
_exptl_crystal_colour yellow
_exptl_crystal_density_diffrn 1.362
_exptl_crystal_density_method 'not measured'
_exptl_crystal_description prism
_exptl_crystal_F_000 412
_exptl_crystal_size_max .18
_exptl_crystal_size_mid .09
_exptl_crystal_size_min .03
_refine_diff_density_max 0.766
_refine_diff_density_min -0.670
_refine_diff_density_rms 0.067
_refine_ls_extinction_method none
_refine_ls_goodness_of_fit_ref 0.931
_refine_ls_hydrogen_treatment mixed
_refine_ls_matrix_type full
_refine_ls_number_parameters 207
_refine_ls_number_reflns 2778
_refine_ls_number_restraints 0
_refine_ls_restrained_S_all 0.931
_refine_ls_R_factor_all 0.0389
_refine_ls_R_factor_gt 0.0377
_refine_ls_shift/su_max 1.917
_refine_ls_shift/su_mean 0.091
_refine_ls_structure_factor_coef Fsqd
_refine_ls_weighting_details 'calc w=1/[\s^2^(Fo^2^)+(0.0786P)^2^+1.0797P] where P=(Fo^2^+2Fc^2^)/3'
_refine_ls_weighting_scheme calc
_refine_ls_wR_factor_gt 0.1051
_refine_ls_wR_factor_ref 0.1064
_reflns_number_gt 2681
_reflns_number_total 2778
_reflns_threshold_expression >2sigma(I)
_cod_data_source_file ic048896msi20040811_044420_08.cif
_cod_data_source_block 8
_cod_database_code 4308399

loop_
_symmetry_equiv_pos_as_xyz
'x, y, z'
'-x, -y, -z'

loop_
_atom_site_label
_atom_site_type_symbol
_atom_site_fract_x
_atom_site_fract_y
_atom_site_fract_z
_atom_site_U_iso_or_equiv
_atom_site_adp_type
_atom_site_occupancy
_atom_site_symmetry_multiplicity
_atom_site_calc_flag
_atom_site_refinement_flags
_atom_site_disorder_assembly
_atom_site_disorder_group
Pd Pd 0.0000 0.0000 0.0000 0.04136(17) Uani 1 2 d S . .
Cl Cl 0.1246(9) -0.0569(6) -0.1752(6) 0.0424(14) Uani 0.50 1 d P . .
C37 C 0.117(4) -0.049(3) -0.158(2) 0.026(7) Uiso 0.50 1 d P . .
H37A H 0.2344 -0.0027 -0.1501 0.040 Uiso 0.50 1 calc PR . .
H37B H 0.0397 -0.0323 -0.2218 0.040 Uiso 0.50 1 calc PR . .
H37C H 0.1286 -0.1327 -0.1728 0.040 Uiso 0.50 1 calc PR . .
O1 O -0.6692(3) 0.3080(2) -0.1937(2) 0.0490(6) Uani 1 1 d . . .
O2 O -0.8992(5) 0.4461(3) -0.3069(3) 0.0826(9) Uani 1 1 d . . .
C1 C -0.5120(4) 0.3044(3) -0.2543(3) 0.0390(7) Uani 1 1 d . . .
C2 C -0.3821(2) 0.23585(17) -0.18849(18) 0.0371(7) Uani 1 1 d G . .
C3 C -0.1950(2) 0.25587(17) -0.18816(19) 0.0423(8) Uani 1 1 d G . .
H3 H -0.1448 0.3141 -0.2244 0.051 Uiso 1 1 calc R . .
C4 C -0.08294(17) 0.18883(18) -0.13367(19) 0.0440(8) Uani 1 1 d G . .
H4 H 0.0422 0.2022 -0.1334 0.053 Uiso 1 1 calc R . .
N1 N -0.1580(2) 0.10178(16) -0.07950(17) 0.0417(6) Uani 1 1 d G . .
C5 C -0.3451(2) 0.08176(19) -0.0798(2) 0.0563(10) Uani 1 1 d G . .
H5 H -0.3953 0.0235 -0.0436 0.068 Uiso 1 1 calc R . .
C6 C -0.45712(18) 0.1488(2) -0.1343(2) 0.0512(9) Uani 1 1 d G . .
H6 H -0.5823 0.1354 -0.1345 0.061 Uiso 1 1 calc R . .
C7 C -0.4269(3) 0.43516(14) -0.24580(17) 0.0384(7) Uani 1 1 d G . .
C8 C -0.4144(3) 0.48564(18) -0.34300(14) 0.0507(9) Uani 1 1 d G . .
H8 H -0.4500 0.4385 -0.4181 0.061 Uiso 1 1 calc R . .
C9 C -0.3487(4) 0.60665(19) -0.32792(18) 0.0650(11) Uani 1 1 d G . .
H9 H -0.3403 0.6404 -0.3930 0.078 Uiso 1 1 calc R . .
C10 C -0.2955(4) 0.67717(15) -0.2157(2) 0.0654(11) Uani 1 1 d G . .
H10 H -0.2515 0.7581 -0.2056 0.079 Uiso 1 1 calc R . .
C11 C -0.3080(4) 0.62669(18) -0.11846(16) 0.0642(11) Uani 1 1 d G . .
H11 H -0.2724 0.6739 -0.0433 0.077 Uiso 1 1 calc R . .
C12 C -0.3737(3) 0.50569(19) -0.13353(14) 0.0511(9) Uani 1 1 d G . .
H12 H -0.3820 0.4719 -0.0685 0.061 Uiso 1 1 calc R . .
C13 C -0.5642(3) 0.2282(2) -0.38175(16) 0.0457(8) Uani 1 1 d G . .
C14 C -0.4307(3) 0.2001(2) -0.4532(2) 0.0569(10) Uani 1 1 d G . .
H14 H -0.3092 0.2286 -0.4256 0.068 Uiso 1 1 calc R . .
C15 C -0.4787(4) 0.1294(2) -0.5658(2) 0.0748(13) Uani 1 1 d G . .
H15 H -0.3894 0.1106 -0.6137 0.090 Uiso 1 1 calc R . .
C16 C -0.6602(5) 0.0868(2) -0.60705(18) 0.0850(16) Uani 1 1 d G . .
H16 H -0.6923 0.0395 -0.6824 0.102 Uiso 1 1 calc R . .
C17 C -0.7937(3) 0.1148(3) -0.5356(3) 0.0843(15) Uani 1 1 d G . .
H17 H -0.9152 0.0863 -0.5632 0.101 Uiso 1 1 calc R . .
C18 C -0.7457(3) 0.1855(3) -0.4230(2) 0.0656(11) Uani 1 1 d G . .
H18 H -0.8350 0.2043 -0.3752 0.079 Uiso 1 1 calc R . .
C38 C -0.8216(8) 0.6179(5) -0.1537(5) 0.0979(17) Uani 1 1 d . . .
H38A H -0.6974 0.6549 -0.1395 0.147 Uiso 1 1 calc R . .
H38B H -0.8385 0.5614 -0.1045 0.147 Uiso 1 1 calc R . .
H38C H -0.9000 0.6785 -0.1362 0.147 Uiso 1 1 calc R . .
C39 C -0.8660(5) 0.5548(4) -0.2776(4) 0.0632(11) Uani 1 1 d . . .
C40 C -0.8641(8) 0.6301(5) -0.3674(5) 0.0926(16) Uani 1 1 d . . .
H40A H -0.8879 0.5789 -0.4445 0.139 Uiso 1 1 calc R . .
H40B H -0.7472 0.6774 -0.3582 0.139 Uiso 1 1 calc R . .
H40C H -0.9561 0.6824 -0.3571 0.139 Uiso 1 1 calc R . .
H100 H -0.726(6) 0.352(4) -0.220(4) 0.054(12) Uiso 1 1 d . . .

loop_
_atom_site_aniso_label
_atom_site_aniso_U_11
_atom_site_aniso_U_22
_atom_site_aniso_U_33
_atom_site_aniso_U_23
_atom_site_aniso_U_13
_atom_site_aniso_U_12
Pd 0.0424(2) 0.0384(2) 0.0452(3) 0.01869(16) -0.00454(16) 0.00515(15)
Cl 0.054(2) 0.042(2) 0.0337(17) 0.0120(13) 0.0049(13) 0.0094(8)
O1 0.0410(13) 0.0594(16) 0.0550(15) 0.0272(13) 0.0082(11) 0.0134(12)
O2 0.080(2) 0.065(2) 0.107(3) 0.0308(18) -0.0007(18) 0.0177(16)
C1 0.0380(17) 0.0445(18) 0.0382(17) 0.0173(14) 0.0012(14) 0.0088(14)
C2 0.0416(17) 0.0372(17) 0.0352(16) 0.0150(13) 0.0015(13) 0.0061(13)
C3 0.0416(18) 0.0416(18) 0.0482(19) 0.0218(15) 0.0038(15) 0.0046(14)
C4 0.0397(17) 0.0430(18) 0.051(2) 0.0186(15) 0.0001(15) 0.0036(14)
N1 0.0412(15) 0.0403(15) 0.0463(15) 0.0200(12) -0.0014(12) 0.0031(12)
C5 0.049(2) 0.061(2) 0.070(2) 0.041(2) 0.0065(18) 0.0070(18)
C6 0.0371(18) 0.059(2) 0.067(2) 0.0349(19) 0.0061(16) 0.0079(16)
C7 0.0364(16) 0.0398(17) 0.0420(17) 0.0142(14) 0.0014(13) 0.0117(13)
C8 0.063(2) 0.047(2) 0.0427(19) 0.0168(16) -0.0050(16) 0.0055(17)
C9 0.079(3) 0.053(2) 0.065(3) 0.031(2) -0.007(2) -0.001(2)
C10 0.068(3) 0.042(2) 0.081(3) 0.015(2) -0.010(2) 0.0002(18)
C11 0.072(3) 0.052(2) 0.059(2) 0.0009(19) -0.009(2) 0.006(2)
C12 0.058(2) 0.054(2) 0.0418(19) 0.0132(16) 0.0020(16) 0.0095(17)
C13 0.061(2) 0.0353(17) 0.0420(18) 0.0158(14) -0.0053(16) 0.0073(16)
C14 0.076(3) 0.052(2) 0.046(2) 0.0145(17) 0.0063(19) 0.0177(19)
C15 0.127(4) 0.053(2) 0.051(2) 0.015(2) 0.015(3) 0.031(3)
C16 0.145(5) 0.046(2) 0.053(3) 0.0077(19) -0.023(3) 0.004(3)
C17 0.098(4) 0.070(3) 0.071(3) 0.014(2) -0.027(3) -0.010(3)
C18 0.063(3) 0.064(3) 0.064(3) 0.016(2) -0.013(2) -0.003(2)
C38 0.098(4) 0.108(4) 0.085(4) 0.014(3) -0.008(3) 0.040(3)
C39 0.050(2) 0.064(3) 0.082(3) 0.025(2) 0.008(2) 0.020(2)
C40 0.110(4) 0.084(4) 0.096(4) 0.038(3) 0.025(3) 0.020(3)

loop_
_atom_type_symbol
_atom_type_description
_atom_type_scat_dispersion_real
_atom_type_scat_dispersion_imag
_atom_type_scat_source
C C 0.0033 0.0016 'International Tables Vol C Tables 4.2.6.8 and 6.1.1.4'
H H 0.0000 0.0000 'International Tables Vol C Tables 4.2.6.8 and 6.1.1.4'
N N 0.0061 0.0033 'International Tables Vol C Tables 4.2.6.8 and 6.1.1.4'
O O 0.0106 0.0060 'International Tables Vol C Tables 4.2.6.8 and 6.1.1.4'
Cl Cl 0.1484 0.1585 'International Tables Vol C Tables 4.2.6.8 and 6.1.1.4'
Pd Pd -0.9988 1.0072 'International Tables Vol C Tables 4.2.6.8 and 6.1.1.4'

loop_
_geom_angle_atom_site_label_1
_geom_angle_atom_site_label_2
_geom_angle_atom_site_label_3
_geom_angle
_geom_angle_site_symmetry_1
_geom_angle_site_symmetry_3
_geom_angle_publ_flag
N1 Pd N1 180.00(12) 2 . ?
N1 Pd C37 90.9(8) 2 . ?
N1 Pd C37 89.1(8) . . ?
N1 Pd C37 89.1(8) 2 2 ?
N1 Pd C37 90.9(8) . 2 ?
C37 Pd C37 180(2) . 2 ?
N1 Pd Cl 90.9(2) 2 . ?
N1 Pd Cl 89.12(17) . . ?
C37 Pd Cl 1.1(9) . . ?
C37 Pd Cl 178.9(9) 2 . ?
N1 Pd Cl 89.1(2) 2 2 ?
N1 Pd Cl 90.88(17) . 2 ?
C37 Pd Cl 178.9(9) . 2 ?
C37 Pd Cl 1.1(9) 2 2 ?
Cl Pd Cl 180.0(4) . 2 ?
O1 C1 C7 108.0(2) . . ?
O1 C1 C2 105.4(2) . . ?
C7 C1 C2 111.4(2) . . ?
O1 C1 C13 110.1(2) . . ?
C7 C1 C13 114.6(2) . . ?
C2 C1 C13 107.1(2) . . ?
C3 C2 C6 120.0 . . ?
C3 C2 C1 121.31(16) . . ?
C6 C2 C1 118.61(16) . . ?
C2 C3 C4 120.0 . . ?
N1 C4 C3 120.0 . . ?
C5 N1 C4 120.0 . . ?
C5 N1 Pd 118.48(9) . . ?
C4 N1 Pd 121.52(9) . . ?
N1 C5 C6 120.0 . . ?
C5 C6 C2 120.0 . . ?
C8 C7 C12 120.0 . . ?
C8 C7 C1 123.26(17) . . ?
C12 C7 C1 116.57(17) . . ?
C7 C8 C9 120.0 . . ?
C10 C9 C8 120.0 . . ?
C9 C10 C11 120.0 . . ?
C12 C11 C10 120.0 . . ?
C11 C12 C7 120.0 . . ?
C14 C13 C18 120.0 . . ?
C14 C13 C1 120.58(19) . . ?
C18 C13 C1 119.40(18) . . ?
C15 C14 C13 120.0 . . ?
C14 C15 C16 120.0 . . ?
C17 C16 C15 120.0 . . ?
C16 C17 C18 120.0 . . ?
C17 C18 C13 120.0 . . ?
O2 C39 C38 122.0(5) . . ?
O2 C39 C40 120.8(5) . . ?
C38 C39 C40 117.2(5) . . ?

loop_
_geom_bond_atom_site_label_1
_geom_bond_atom_site_label_2
_geom_bond_distance
_geom_bond_site_symmetry_2
_geom_bond_publ_flag
Pd N1 2.0360(13) 2 ?
Pd N1 2.0360(13) . ?
Pd C37 2.13(2) . ?
Pd C37 2.13(2) 2 ?
Pd Cl 2.344(8) . ?
Pd Cl 2.344(8) 2 ?
O1 C1 1.434(4) . ?
O2 C39 1.213(5) . ?
C1 C7 1.544(4) . ?
C1 C2 1.554(3) . ?
C1 C13 1.557(4) . ?
C2 C3 1.3900 . ?
C2 C6 1.3900 . ?
C3 C4 1.3900 . ?
C4 N1 1.3900 . ?
N1 C5 1.3900 . ?
C5 C6 1.3900 . ?
C7 C8 1.3900 . ?
C7 C12 1.3900 . ?
C8 C9 1.3900 . ?
C9 C10 1.3900 . ?
C10 C11 1.3900 . ?
C11 C12 1.3900 . ?
C13 C14 1.3900 . ?
C13 C18 1.3900 . ?
C14 C15 1.3900 . ?
C15 C16 1.3900 . ?
C16 C17 1.3900 . ?
C17 C18 1.3900 . ?
C38 C39 1.471(7) . ?
C39 C40 1.496(6) . ?

loop_
_geom_hbond_atom_site_label_D
_geom_hbond_atom_site_label_H
_geom_hbond_atom_site_label_A
_geom_hbond_distance_DH
_geom_hbond_distance_HA
_geom_hbond_distance_DA
_geom_hbond_angle_DHA
_geom_hbond_site_symmetry_A
O1 H100 O2 0.79(4) 2.09(4) 2.865(4) 171(4) .

loop_
_geom_torsion_atom_site_label_1
_geom_torsion_atom_site_label_2
_geom_torsion_atom_site_label_3
_geom_torsion_atom_site_label_4
_geom_torsion
_geom_torsion_site_symmetry_1
_geom_torsion_site_symmetry_2
_geom_torsion_site_symmetry_3
_geom_torsion_site_symmetry_4
_geom_torsion_publ_flag
C4 N1 N1 C5 0.6(2) . . 2 2 ?
O1 C1 C2 C6 30.1(3) . . . . ?
O1 C1 C1 O1 180.0 . . 2 2 ?
C6 C2 C1 O1 30.1(3) . . . . ?
C12 C7 C1 O1 58.6(3) . . . . ?
C18 C13 C1 O1 5.9(3) . . . . ?
